data_2011831
loop_
_publ_author_name
'\"Ulk\"u, Din\,cer'
'Tatar, Leyla'
'Atakol, Orhan'
'Aksu, Mecit'

_publ_section_title
;
 Bis{(\m-acetato)[\m-bis(salicylidene)-1,3-propanediaminato]zinc(II)}zinc(II)
;
_journal_issue 3
_journal_name_full 'Acta Crystallographica Section C'
_journal_page_first 273
_journal_page_last 274
_journal_paper_doi 10.1107/S0108270100019983
_journal_volume 57
_journal_year 2001
_chemical_formula_iupac '[Zn {Zn (C H3 C O O) (C17 H16 N2 O2)}2]'
_chemical_formula_moiety 'C38 H38 N4 O8 Zn3'
_chemical_formula_sum 'C38 H38 N4 O8 Zn3'
_chemical_formula_weight 874.91
_space_group_IT_number 14
_symmetry_cell_setting monoclinic
_symmetry_space_group_name_Hall '-P 2ybc'
_symmetry_space_group_name_H-M 'P 1 21/c 1'
_atom_type_scat_source IntTabIV
_cell_angle_alpha 90
_cell_angle_beta 85.639(13)
_cell_angle_gamma 90
_cell_formula_units_Z 2
_cell_length_a 10.4243(14)
_cell_length_b 20.3334(18)
_cell_length_c 8.3832(11)
_cell_measurement_reflns_used 25
_cell_measurement_temperature 295
_cell_measurement_theta_max 11.39
_cell_measurement_theta_min 8.64
_cell_volume 1771.8(4)
_computing_cell_refinement MolEN
_computing_data_collection 'MolEN (Fair, 1990)'
_computing_data_reduction MolEN
_computing_molecular_graphics 'ORTEP3 for Windows (Farrugia, 1997)'
_computing_publication_material 'MolEN and PLATON99 (Spek, 1990)'
_computing_structure_refinement MolEN
_computing_structure_solution MolEN
_diffrn_measurement_device 'Enraf-Nonius CAD-4'
_diffrn_measurement_method '\w/2\q scans'
_diffrn_radiation_type MoK\a
_diffrn_radiation_wavelength .71073
_diffrn_reflns_av_R_equivalents .033
_diffrn_reflns_limit_h_max 13
_diffrn_reflns_limit_h_min 0
_diffrn_reflns_limit_k_max 25
_diffrn_reflns_limit_k_min 0
_diffrn_reflns_limit_l_max 10
_diffrn_reflns_limit_l_min -10
_diffrn_reflns_number 4101
_diffrn_reflns_theta_max 26.7
_diffrn_standards_decay_% .036
_diffrn_standards_interval_time 120
_diffrn_standards_number 3
_exptl_absorpt_coefficient_mu 2.07
_exptl_absorpt_correction_T_max .902
_exptl_absorpt_correction_T_min .798
_exptl_absorpt_correction_type \y-scan
_exptl_absorpt_process_details '(MolEN; Fair, 1990)'
_exptl_crystal_colour colourless
_exptl_crystal_density_diffrn 1.640
_exptl_crystal_description prismatic
_exptl_crystal_F_000 896
_exptl_crystal_size_max .20
_exptl_crystal_size_mid .10
_exptl_crystal_size_min .05
_refine_diff_density_max .84
_refine_diff_density_min -.23
_refine_ls_extinction_method none
_refine_ls_goodness_of_fit_ref 1.01
_refine_ls_hydrogen_treatment constr
_refine_ls_number_parameters 241
_refine_ls_number_reflns 2514
_refine_ls_R_factor_gt .045
_refine_ls_shift/su_max <0.001
_refine_ls_structure_factor_coef F
_refine_ls_weighting_details 'w = 1/[\s^2^(F) + (0.02F)^2^ + 0.25]'
_refine_ls_weighting_scheme sigma
_refine_ls_wR_factor_ref .056
_reflns_number_gt 2514
_reflns_number_total 3724
_reflns_threshold_expression I>2\s(I)
_cod_data_source_file ta1298.cif
_cod_data_source_block I
_cod_original_sg_symbol_H-M 'P 21/c'
_cod_database_code 2011831

loop_
_symmetry_equiv_pos_as_xyz
x,y,z
-x,1/2+y,1/2-z
-x,-y,-z
x,1/2-y,1/2+z

loop_
_atom_site_aniso_label
_atom_site_aniso_U_11
_atom_site_aniso_U_22
_atom_site_aniso_U_33
_atom_site_aniso_U_12
_atom_site_aniso_U_13
_atom_site_aniso_U_23
Zn1 .0265(4) .0290(4) .0434(5) .0062(4) .0009(4) -.0026(4)
Zn2 .0265(2) .0285(3) .0399(3) .0057(3) .0002(2) -.0019(3)
O1 .028(2) .029(2) .053(2) .008(2) .006(2) .006(2)
O2 .030(2) .032(2) .051(2) .006(2) -.006(2) -.013(2)
O3 .043(2) .040(2) .041(2) .004(2) -.001(2) .001(2)
O4 .042(2) .033(2) .045(2) .010(2) .003(2) .001(2)
N1 .030(2) .032(2) .044(2) .003(2) -.003(2) -.003(2)
N2 .029(2) .027(2) .047(2) .007(2) -.001(2) -.002(2)
C1 .031(2) .035(3) .035(3) -.004(2) -.002(2) -.003(2)
C2 .040(3) .037(3) .048(3) .003(3) -.002(3) .003(3)
C3 .058(4) .039(3) .050(3) -.006(3) -.008(3) .005(3)
C4 .054(3) .051(4) .051(3) -.013(3) .013(3) .003(3)
C5 .038(3) .043(3) .063(4) -.006(3) .009(3) -.006(3)
C6 .034(3) .035(3) .041(3) -.003(2) -.001(2) -.009(2)
C7 .021(2) .047(3) .054(3) -.001(2) .000(2) -.012(3)
C8 .030(3) .049(3) .057(3) .009(3) -.010(3) .000(3)
C9 .033(3) .040(3) .068(4) .014(3) -.005(3) -.005(3)
C10 .040(3) .037(3) .061(4) .008(3) -.006(3) .002(3)
C11 .037(3) .026(3) .046(3) .004(2) .006(2) -.003(2)
C12 .038(3) .028(3) .035(3) -.003(2) .000(2) .001(2)
C13 .045(3) .038(3) .046(3) -.005(3) -.002(3) -.005(3)
C14 .051(3) .055(4) .047(3) -.004(3) -.012(3) -.012(3)
C15 .035(3) .061(4) .047(3) .001(3) -.011(2) -.007(3)
C16 .032(3) .042(3) .050(3) .005(2) -.003(2) -.006(3)
C17 .030(2) .030(2) .031(2) -.005(2) .000(2) .003(2)
C18 .041(3) .042(3) .039(3) .004(3) .003(2) .001(3)
C19 .107(6) .113(6) .043(4) .059(5) .000(4) -.002(4)

loop_
_atom_site_label
_atom_site_fract_x
_atom_site_fract_y
_atom_site_fract_z
_atom_site_U_iso_or_equiv
Zn1 0 0 0 .0331(3)
Zn2 .20732(6) -.10627(3) -.01408(8) .0318(2)
O1 .1971(3) -.0079(2) -.0694(5) .0371(12)
O2 .0194(3) -.1004(2) -.0623(5) .0375(12)
O3 .0485(4) -.0264(2) .2330(5) .0414(12)
O4 .1920(4) -.1076(2) .2222(5) .0403(12)
N1 .4031(4) -.0999(2) -.0678(5) .0357(14)
N2 .2087(4) -.2043(2) -.0812(6) .0344(12)
C1 .2764(5) .0260(3) -.1667(6) .0337(16)
C2 .2396(6) .0872(3) -.2279(7) .0417(17)
C3 .3210(7) .1228(3) -.3307(8) .0488(19)
C4 .4429(6) .1007(3) -.3766(8) .0529(19)
C5 .4846(6) .0440(3) -.3142(8) .0487(19)
C6 .4047(5) .0053(3) -.2089(7) .0368(17)
C7 .4598(5) -.0535(3) -.1464(7) .0409(18)
C8 .4799(5) -.1548(3) -.0147(8) .0453(17)
C9 .4490(5) -.2178(3) -.0981(8) .0469(19)
C10 .3184(6) -.2473(3) -.0455(8) .0459(19)
C11 .1204(5) -.2324(3) -.1555(7) .0368(17)
C12 .0010(5) -.2032(3) -.2001(6) .0335(17)
C13 -.0726(6) -.2437(3) -.2937(7) .0431(17)
C14 -.1892(6) -.2228(3) -.3416(7) .051(2)
C15 -.2337(6) -.1621(3) -.2938(7) .0476(19)
C16 -.1652(5) -.1210(3) -.2007(7) .0420(17)
C17 -.0447(5) -.1405(3) -.1523(6) .0305(12)
C18 .1187(6) -.0673(3) .2970(7) .0410(17)
C19 .1194(9) -.0697(5) .4764(8) .088(3)
H2 .156 .104 -.197 .0532
H3 .292 .163 -.372 .0646
H4 .497 .125 -.451 .0671
H5 .570 .029 -.343 .0633
H7 .550 -.058 -.166 .0519
H11 .135 -.277 -.185 .0494
H13 -.041 -.286 -.324 .0557
H14 -.238 -.250 -.407 .0659
H15 -.315 -.148 -.326 .0633
H16 -.199 -.079 -.169 .0545
H81 .462 -.160 .097 .0595
H82 .569 -.145 -.037 .0595
H91 .513 -.249 -.078 .0621
H92 .451 -.209 -.210 .0621
H101 .310 -.288 -.099 .0595
H102 .315 -.255 .067 .0595
H191 .176 -.104 .505 .1039
H192 .146 -.029 .512 .1039
H193 .034 -.079 .522 .1039

loop_
_geom_angle_atom_site_label_1
_geom_angle_atom_site_label_2
_geom_angle_atom_site_label_3
_geom_angle_site_symmetry_3
_geom_angle
_geom_angle_publ_flag
O1 Zn1 O2 . 77.50(10) yes
O1 Zn1 O3 . 86.50(10) yes
O2 Zn1 O3 . 87.6(2) yes
O1 Zn1 O1 3_555 180.0 yes
O1 Zn1 O2 3_555 102.50(10) yes
O1 Zn1 O3 3_555 93.5(2) yes
O2 Zn1 O2 3_555 180.0 yes
O2 Zn1 O3 3_555 92.4(2) yes
O3 Zn1 O3 3_555 180.0 yes
O1 Zn2 O2 . 80.30(10) yes
O1 Zn2 O4 . 103.7(2) yes
O1 Zn2 N1 . 87.5(2) yes
O1 Zn2 N2 . 150.9(2) yes
O2 Zn2 O4 . 101.2(2) yes
O2 Zn2 N1 . 155.0(2) yes
O2 Zn2 N2 . 89.4(2) yes
O4 Zn2 N1 . 102.9(2) yes
O4 Zn2 N2 . 104.9(2) yes
N1 Zn2 N2 . 90.9(2) yes
Zn1 O1 Zn2 . 94.50(10) yes
Zn1 O1 C1 . 133.6(3) no
Zn2 O1 C1 . 127.6(3) no
Zn1 O2 Zn2 . 94.8(2) yes
Zn1 O2 C17 . 133.8(3) no
Zn2 O2 C17 . 127.7(3) no
Zn1 O3 C18 . 138.4(4) yes
Zn2 O4 C18 . 119.5(4) yes
O3 C18 O4 . 124.9(5) yes
O3 C18 C19 . 119.7(6) yes
O4 C18 C19 . 115.4(6) yes
Zn2 N1 C7 . 125.0(4) no
Zn2 N1 C8 . 116.2(3) no
C7 N1 C8 . 118.7(4) no
Zn2 N2 C10 . 120.0(4) no
Zn2 N2 C11 . 124.7(4) no
C10 N2 C11 . 115.3(5) no
O1 C1 C2 . 121.0(5) no
O1 C1 C6 . 122.4(5) no
C2 C1 C6 . 116.5(5) no
C1 C2 C3 . 121.6(5) no
C1 C2 H2 . 118.8 no
C3 C2 H2 . 119.6 no
C2 C3 C4 . 121.2(6) no
C2 C3 H3 . 119.3 no
C4 C3 H3 . 119.5 no
C3 C4 C5 . 119.3(6) no
C3 C4 H4 . 120.3 no
C5 C4 H4 . 120.4 no
C4 C5 C6 . 121.8(6) no
C4 C5 H5 . 119.4 no
C6 C5 H5 . 118.9 no
C1 C6 C5 . 119.5(5) no
C1 C6 C7 . 123.2(5) no
C5 C6 C7 . 117.2(5) no
N1 C7 C6 . 128.4(5) no
N1 C7 H7 . 115.8 no
C6 C7 H7 . 115.8 no
N1 C8 C9 . 111.5(5) no
N1 C8 H81 . 108.9 no
N1 C8 H82 . 109.0 no
C9 C8 H81 . 108.9 no
C9 C8 H82 . 109.0 no
H81 C8 H82 . 109.5 no
C8 C9 C10 . 114.8(5) no
C8 C9 H91 . 108.1 no
C8 C9 H92 . 108.1 no
C10 C9 H91 . 108.2 no
C10 C9 H92 . 108.2 no
H91 C9 H92 . 109.5 no
N2 C10 C9 . 113.3(5) no
N2 C10 H101 . 108.5 no
N2 C10 H102 . 108.6 no
C9 C10 H101 . 108.4 no
C9 C10 H102 . 108.5 no
H101 C10 H102 . 109.5 no
N2 C11 C12 . 127.1(5) no
N2 C11 H11 . 116.5 no
C12 C11 H11 . 116.4 no
C11 C12 C13 . 114.7(5) no
C11 C12 C17 . 125.1(5) no
C13 C12 C17 . 120.2(5) no
C12 C13 C14 . 120.9(6) no
C12 C13 H13 . 119.4 no
C14 C13 H13 . 119.7 no
C13 C14 C15 . 118.7(6) no
C13 C14 H14 . 120.7 no
C15 C14 H14 . 120.6 no
C14 C15 C16 . 122.3(6) no
C14 C15 H15 . 118.8 no
C16 C15 H15 . 119.0 no
C15 C16 C17 . 120.3(5) no
C15 C16 H16 . 120.1 no
C17 C16 H16 . 119.6 no
O2 C17 C12 . 123.0(5) no
O2 C17 C16 . 119.4(5) no
C12 C17 C16 . 117.6(5) no
C18 C19 H191 . 108.9 no
C18 C19 H192 . 108.5 no
C18 C19 H193 . 109.3 no
H191 C19 H192 . 111.1 no
H191 C19 H193 . 109.0 no
H192 C19 H193 . 110.1 no

loop_
_geom_bond_atom_site_label_1
_geom_bond_atom_site_label_2
_geom_bond_site_symmetry_1
_geom_bond_site_symmetry_2
_geom_bond_distance
_geom_bond_publ_flag
Zn1 Zn2 . . 3.0520(8) yes
Zn1 O1 . . 2.098(3) yes
Zn1 O2 . . 2.113(4) yes
Zn1 O3 . . 2.124(4) yes
Zn2 O1 . . 2.057(4) yes
Zn2 O2 . . 2.034(4) yes
Zn2 O4 . . 1.975(4) yes
Zn2 N1 . . 2.060(4) yes
Zn2 N2 . . 2.071(4) yes
O1 C1 . . 1.312(6) no
O2 C17 . . 1.325(6) no
O3 C18 . . 1.254(7) yes
O4 C18 . . 1.256(7) yes
N1 C7 . . 1.271(7) no
N1 C8 . . 1.463(7) no
N2 C10 . . 1.487(7) no
N2 C11 . . 1.284(7) no
C1 C2 . . 1.410(8) no
C1 C6 . . 1.421(7) no
C2 C3 . . 1.369(9) no
C2 H2 . . .95 no
C3 C4 . . 1.376(9) no
C3 H3 . . .95 no
C4 C5 . . 1.351(9) no
C4 H4 . . .95 no
C5 C6 . . 1.407(8) no
C5 H5 . . .95 no
C6 C7 . . 1.442(8) no
C7 H7 . . .95 no
C8 C9 . . 1.507(9) no
C8 H81 . . .95 no
C8 H82 . . .95 no
C9 C10 . . 1.522(8) no
C9 H91 . . .95 no
C9 H92 . . .95 no
C10 H101 . . .95 no
C10 H102 . . .95 no
C11 C12 . . 1.453(8) no
C11 H11 . . .95 no
C12 C13 . . 1.405(8) no
C12 C17 . . 1.409(7) no
C13 C14 . . 1.376(9) no
C13 H13 . . .95 no
C14 C15 . . 1.369(9) no
C14 H14 . . .95 no
C15 C16 . . 1.379(9) no
C15 H15 . . .95 no
C16 C17 . . 1.407(8) no
C16 H16 . . .95 no
C18 C19 . . 1.505(9) no
C19 H191 . . .947 no
C19 H192 . . .934 no
C19 H193 . . .959 no

loop_
_geom_torsion_atom_site_label_1
_geom_torsion_atom_site_label_2
_geom_torsion_atom_site_label_3
_geom_torsion_atom_site_label_4
_geom_torsion
_geom_torsion_publ_flag
O2 Zn1 O1 Zn2 -26.40(10) no
O2 Zn1 O1 C1 130.5(5) no
O3 Zn1 O1 Zn2 61.9(2) no
O3 Zn1 O1 C1 -141.2(5) no
O1 Zn1 O2 Zn2 26.7(2) no
O1 Zn1 O2 C17 -131.8(5) no
O3 Zn1 O2 Zn2 -60.2(2) no
O3 Zn1 O2 C17 141.3(5) no
O1 Zn1 O3 C18 -43.8(6) no
O2 Zn1 O3 C18 33.8(6) no
O2 Zn2 O1 Zn1 27.2(2) no
O2 Zn2 O1 C1 -131.7(4) no
O4 Zn2 O1 Zn1 -72.1(2) no
O4 Zn2 O1 C1 129.0(4) no
N1 Zn2 O1 Zn1 -174.7(2) no
N1 Zn2 O1 C1 26.3(4) no
N2 Zn2 O1 Zn1 97.9(3) no
N2 Zn2 O1 C1 -61.0(6) no
O1 Zn2 O2 Zn1 -27.0(2) no
O1 Zn2 O2 C17 133.4(4) no
O4 Zn2 O2 Zn1 75.2(2) no
O4 Zn2 O2 C17 -124.3(4) no
N1 Zn2 O2 Zn1 -89.0(4) no
N1 Zn2 O2 C17 71.5(6) no
N2 Zn2 O2 Zn1 -179.7(2) no
N2 Zn2 O2 C17 -19.2(4) no
O1 Zn2 O4 C18 36.6(4) no
O2 Zn2 O4 C18 -46.0(4) no
N1 Zn2 O4 C18 127.2(4) no
N2 Zn2 O4 C18 -138.4(4) no
O1 Zn2 N1 C7 -16.6(5) no
O1 Zn2 N1 C8 165.6(4) no
O2 Zn2 N1 C7 43.9(7) no
O2 Zn2 N1 C8 -133.9(4) no
O4 Zn2 N1 C7 -120.2(5) no
O4 Zn2 N1 C8 62.1(4) no
N2 Zn2 N1 C7 134.3(5) no
N2 Zn2 N1 C8 -43.5(4) no
O1 Zn2 N2 C10 123.6(4) no
O1 Zn2 N2 C11 -55.6(6) no
O2 Zn2 N2 C10 -167.9(4) no
O2 Zn2 N2 C11 12.9(5) no
O4 Zn2 N2 C10 -66.5(4) no
O4 Zn2 N2 C11 114.4(5) no
N1 Zn2 N2 C10 37.1(4) no
N1 Zn2 N2 C11 -142.1(5) no
Zn1 O1 C1 C2 11.6(8) no
Zn1 O1 C1 C6 -171.9(4) no
Zn2 O1 C1 C2 161.9(4) no
Zn2 O1 C1 C6 -21.5(7) no
Zn1 O2 C17 C12 167.9(4) no
Zn1 O2 C17 C16 -13.5(7) no
Zn2 O2 C17 C12 15.3(7) no
Zn2 O2 C17 C16 -166.0(4) no
Zn1 O3 C18 C19 -177.8(5) no
Zn2 O4 C18 C19 -176.7(5) no
C8 N1 C7 C6 -179.3(6) no
Zn2 N1 C8 C9 64.7(6) no
C7 N1 C8 C9 -113.3(6) no
Zn2 N2 C10 C9 -50.1(6) no
C11 N2 C10 C9 129.2(6) no
C10 N2 C11 C12 177.6(5) no
O1 C1 C2 C3 -179.4(5) no
O1 C1 C6 C5 179.9(5) no
C2 C1 C6 C7 175.2(5) no
C4 C5 C6 C7 -178.6(6) no
C1 C6 C7 N1 11.4(9) no
C5 C6 C7 N1 -169.9(6) no
N1 C8 C9 C10 -71.8(7) no
C8 C9 C10 N2 63.1(7) no
N2 C11 C12 C13 174.5(6) no
N2 C11 C12 C17 -7.7(9) no
C11 C12 C13 C14 178.6(6) no
C11 C12 C17 C16 -177.3(5) no
C13 C12 C17 O2 179.1(5) no
C15 C16 C17 O2 -179.7(5) no
